data_4322998
loop_
_publ_author_name
'Hany Hassaballa'
'Jonathan W. Steed'
'Peter C. Junk'
'Mark R. J. Elsegood'

_publ_section_title
;
 Formation of Lanthanide and Actinide Oxonium Ion Complexes with Crown
 Ethers from a Liquid Clathrate Medium
;
_journal_name_full 'Inorganic Chemistry'
_journal_page_first 4666
_journal_page_last 4671
_journal_paper_doi 10.1021/ic9802597
_journal_volume 37
_journal_year 1998
_chemical_formula_sum 'C20 H29 Cl3 O16 U'
_chemical_formula_weight 869.81
_chemical_name_common 'Compound 6'
_chemical_name_systematic
; 
 ? 
;
_space_group_IT_number 62
_symmetry_cell_setting orthorhombic
_symmetry_space_group_name_Hall '-P 2n 2a'
_symmetry_space_group_name_H-M 'P m c n'
_atom_sites_solution_hydrogens geom
_atom_sites_solution_primary direct
_atom_sites_solution_secondary difmap
_audit_creation_method SHELXL-97
_cell_angle_alpha 90.00
_cell_angle_beta 90.00
_cell_angle_gamma 90.00
_cell_formula_units_Z 4
_cell_length_a 12.1740(5)
_cell_length_b 14.7740(7)
_cell_length_c 18.4920(11)
_cell_measurement_temperature 293(2)
_cell_volume 3325.9(3)
_computing_structure_refinement 'SHELXL-97 (Sheldrick, 1997)'
_computing_structure_solution 'SHELXS-97 (Sheldrick, 1990)'
_diffrn_ambient_temperature 293(2)
_diffrn_measured_fraction_theta_full 0.900
_diffrn_measured_fraction_theta_max 0.900
_diffrn_measurement_device_type KappaCCD
_diffrn_radiation_monochromator graphite
_diffrn_radiation_source 'fine-focus sealed tube'
_diffrn_radiation_type MoK\a
_diffrn_radiation_wavelength 0.71070
_diffrn_reflns_av_R_equivalents 0.0000
_diffrn_reflns_av_sigmaI/netI 0.0293
_diffrn_reflns_limit_h_max 13
_diffrn_reflns_limit_h_min 0
_diffrn_reflns_limit_k_max 15
_diffrn_reflns_limit_k_min 0
_diffrn_reflns_limit_l_max 20
_diffrn_reflns_limit_l_min 0
_diffrn_reflns_number 32451
_diffrn_reflns_theta_full 23.53
_diffrn_reflns_theta_max 23.53
_diffrn_reflns_theta_min 3.41
_exptl_absorpt_coefficient_mu 5.184
_exptl_crystal_colour yellow
_exptl_crystal_density_diffrn 1.737
_exptl_crystal_density_method 'not measured'
_exptl_crystal_F_000 1680
_exptl_crystal_size_max 0.1
_exptl_crystal_size_mid 0.05
_exptl_crystal_size_min 0.05
_refine_diff_density_max 0.709
_refine_diff_density_min -1.789
_refine_diff_density_rms 0.119
_refine_ls_extinction_method none
_refine_ls_goodness_of_fit_ref 1.084
_refine_ls_hydrogen_treatment mixed
_refine_ls_matrix_type full
_refine_ls_number_parameters 204
_refine_ls_number_reflns 2434
_refine_ls_number_restraints 24
_refine_ls_restrained_S_all 1.083
_refine_ls_R_factor_all 0.0482
_refine_ls_R_factor_gt 0.0417
_refine_ls_shift/su_max 0.000
_refine_ls_shift/su_mean 0.000
_refine_ls_structure_factor_coef Fsqd
_refine_ls_weighting_details 'w=1/[\s^2^(Fo^2^)+(0.0605P)^2^+12.2901P] where P=(Fo^2^+2Fc^2^)/3'
_refine_ls_weighting_scheme calc
_refine_ls_wR_factor_gt 0.1061
_refine_ls_wR_factor_ref 0.1109
_reflns_number_gt 2152
_reflns_number_total 2434
_reflns_threshold_expression >2sigma(I)
_cod_data_source_file ic9802597_4.cif
_cod_data_source_block 15c5u
_cod_depositor_comments
;
The following automatic conversions were performed:

'_refine_ls_weighting_scheme' value 'calc
w=1/[\s^2^(Fo^2^)+(0.0605P)^2^+12.2901P] where P=(Fo^2^+2Fc^2^)/3'
was changed to 'calc'. New tag '_refine_ls_weighting_details' was
created. The value of the new tag was set to
'w=1/[\s^2^(Fo^2^)+(0.0605P)^2^+12.2901P] where P=(Fo^2^+2Fc^2^)/3'.

Automatic conversion script
Id: cif_fix_values 3143 2015-03-26 13:38:13Z robertas 
;
_cod_database_code 4322998

loop_
_symmetry_equiv_pos_as_xyz
'x, y, z'
'-x+1/2, y, z'
'x, -y+1/2, z+1/2'
'-x+1/2, -y+1/2, z+1/2'
'-x, -y, -z'
'x-1/2, -y, -z'
'-x, y-1/2, -z-1/2'
'x-1/2, y-1/2, -z-1/2'

loop_
_atom_site_label
_atom_site_type_symbol
_atom_site_fract_x
_atom_site_fract_y
_atom_site_fract_z
_atom_site_U_iso_or_equiv
_atom_site_adp_type
_atom_site_occupancy
_atom_site_calc_flag
_atom_site_refinement_flags
_atom_site_disorder_assembly
_atom_site_disorder_group
U1 U 0.2500 0.61492(2) 0.173854(19) 0.04292(19) Uani 1 d S . .
Cl1 Cl 0.2500 0.6210(2) 0.02600(16) 0.0654(8) Uani 1 d S . .
Cl2 Cl 0.2500 0.4929(2) 0.28314(15) 0.0641(7) Uani 1 d S . .
Cl3 Cl 0.2500 0.7239(2) 0.29170(16) 0.0728(9) Uani 1 d S . .
O1 O 0.1068(5) 0.6155(5) 0.1733(3) 0.077(2) Uani 1 d . . .
O2 O 0.2500 0.4656(19) 0.1275(13) 0.039(8) Uani 0.50 d SP A 1
O3 O 0.2500 0.777(3) 0.1455(16) 0.052(9) Uani 0.50 d SP A 1
O4 O 0.2500 0.1989(5) 0.0394(4) 0.066(2) Uani 1 d S . .
O5 O 0.2500 0.0541(7) 0.0947(6) 0.118(4) Uani 1 d S . .
O21 O 0.221(5) 0.446(3) 0.119(2) 0.069(12) Uani 0.25 d PU . 2
O31 O 0.223(4) 0.776(3) 0.1242(16) 0.043(9) Uani 0.25 d PU . 2
O1A O 0.2500 0.3829(5) -0.0159(5) 0.078(3) Uani 1 d S . .
O2A O 0.0700(6) 0.3045(4) 0.0487(4) 0.089(2) Uani 1 d . . .
O3A O 0.1494(9) 0.2915(10) 0.1790(6) 0.096(4) Uani 0.67 d P B 3
O3AA O 0.1375(12) 0.2076(11) 0.1822(7) 0.045(3) Uani 0.33 d P B 4
C1A C 0.1577(16) 0.3679(9) -0.0572(7) 0.122(5) Uani 1 d . . .
H1A1 H 0.1596 0.3080 -0.0786 0.146 Uiso 1 calc R . .
H1A2 H 0.1523 0.4124 -0.0957 0.146 Uiso 1 calc R . .
C2A C 0.0639(14) 0.3765(8) -0.0063(10) 0.128(6) Uani 1 d U . .
H2A1 H 0.0660 0.4353 0.0170 0.154 Uiso 1 calc R . .
H2A2 H -0.0048 0.3717 -0.0327 0.154 Uiso 1 calc R . .
C3A C 0.0065(10) 0.3194(9) 0.1123(9) 0.114(4) Uani 1 d . . .
H3A1 H -0.0711 0.3171 0.1006 0.137 Uiso 1 calc R . .
H3A2 H 0.0226 0.3789 0.1319 0.137 Uiso 1 calc R . .
C4A C 0.0320(11) 0.2513(14) 0.1651(7) 0.130(6) Uani 1 d U . .
C5A C 0.1892(8) 0.2547(7) 0.2401(5) 0.077(3) Uani 1 d . . .
O1B O 0.2500 0.8740(10) 0.0058(9) 0.099(4) Uiso 0.75 d SP . 5
O2B O 0.0632(9) 0.9349(8) 0.0747(6) 0.107(3) Uiso 0.75 d P C 5
O3B O 0.131(3) 0.939(2) 0.2113(17) 0.264(11) Uiso 0.75 d P C 5
C1B C 0.1653(12) 0.8904(9) -0.0347(8) 0.077(4) Uiso 0.75 d P C 5
C2B C 0.0533(15) 0.8759(11) 0.0248(9) 0.099(5) Uiso 0.75 d P C 5
C3B C 0.001(3) 0.913(2) 0.1352(17) 0.127(11) Uiso 0.75 d P C 5
C4B C 0.0358(17) 0.9767(14) 0.2017(10) 0.114(5) Uiso 0.75 d P C 5
C5B C 0.1814(11) 0.9668(10) 0.2707(8) 0.081(4) Uiso 0.75 d P . 5
O1BB O 0.134(3) 0.9019(19) 0.0141(17) 0.084(8) Uiso 0.25 d P D 6
O3BB O 0.067(3) 0.906(2) 0.1647(17) 0.082(8) Uiso 0.25 d P E 6
O5BB O 0.2500 1.001(2) 0.2400(17) 0.063(8) Uiso 0.25 d SP . 6
C2BB C -0.003(4) 0.899(3) 0.117(3) 0.062(12) Uiso 0.25 d P E 6
C4BB C 0.141(2) 1.017(2) 0.2147(15) 0.045(6) Uiso 0.25 d P F 6

loop_
_atom_site_aniso_label
_atom_site_aniso_U_11
_atom_site_aniso_U_22
_atom_site_aniso_U_33
_atom_site_aniso_U_23
_atom_site_aniso_U_13
_atom_site_aniso_U_12
U1 0.0362(3) 0.0447(3) 0.0479(3) 0.00319(15) 0.000 0.000
Cl1 0.083(2) 0.066(2) 0.0480(15) 0.0035(12) 0.000 0.000
Cl2 0.083(2) 0.0536(18) 0.0554(16) 0.0096(12) 0.000 0.000
Cl3 0.109(3) 0.0535(19) 0.0558(17) -0.0040(13) 0.000 0.000
O1 0.025(3) 0.115(6) 0.090(5) 0.004(3) -0.007(2) 0.003(3)
O2 0.08(3) 0.013(13) 0.026(9) -0.011(8) 0.000 0.000
O3 0.09(3) 0.056(12) 0.008(16) 0.009(14) 0.000 0.000
O4 0.081(6) 0.051(5) 0.066(5) -0.003(4) 0.000 0.000
O5 0.176(12) 0.054(7) 0.124(9) 0.020(6) 0.000 0.000
O21 0.08(3) 0.036(18) 0.09(2) -0.029(13) -0.006(14) -0.041(14)
O31 0.08(2) 0.045(11) 0.009(17) 0.004(14) -0.016(13) 0.005(11)
O1A 0.117(8) 0.051(6) 0.065(5) 0.000(4) 0.000 0.000
O2A 0.076(4) 0.068(5) 0.124(6) 0.000(4) -0.034(4) 0.013(3)
O3A 0.074(7) 0.128(12) 0.087(8) 0.016(6) -0.002(5) 0.016(7)
O3AA 0.048(9) 0.038(9) 0.048(8) 0.003(6) 0.002(6) -0.015(7)
C1A 0.191(16) 0.088(10) 0.087(8) 0.028(7) -0.045(10) 0.003(9)
C2A 0.133(12) 0.075(9) 0.177(15) 0.008(8) -0.094(11) 0.010(7)
C3A 0.070(7) 0.109(10) 0.163(13) -0.032(9) 0.002(8) 0.014(7)
C4A 0.078(8) 0.210(17) 0.101(9) -0.011(9) -0.007(7) 0.044(10)
C5A 0.084(6) 0.081(7) 0.065(5) 0.015(5) 0.006(5) -0.007(5)

loop_
_atom_type_symbol
_atom_type_description
_atom_type_scat_dispersion_real
_atom_type_scat_dispersion_imag
_atom_type_scat_source
C C 0.0033 0.0016 'International Tables Vol C Tables 4.2.6.8 and 6.1.1.4'
H H 0.0000 0.0000 'International Tables Vol C Tables 4.2.6.8 and 6.1.1.4'
O O 0.0106 0.0060 'International Tables Vol C Tables 4.2.6.8 and 6.1.1.4'
U U -9.6767 9.6646 'International Tables Vol C Tables 4.2.6.8 and 6.1.1.4'
Cl Cl 0.1484 0.1585 'International Tables Vol C Tables 4.2.6.8 and 6.1.1.4'

loop_
_geom_angle_atom_site_label_1
_geom_angle_atom_site_label_2
_geom_angle_atom_site_label_3
_geom_angle
_geom_angle_site_symmetry_1
_geom_angle_site_symmetry_3
_geom_angle_publ_flag
O1 U1 O1 179.1(4) 2 . ?
O1 U1 O2 90.2(2) 2 . ?
O1 U1 O2 90.2(2) . . ?
O1 U1 O3 89.6(2) 2 . ?
O1 U1 O3 89.6(2) . . ?
O2 U1 O3 146.4(9) . . ?
O1 U1 O31 97.0(10) 2 . ?
O1 U1 O31 82.2(10) . . ?
O2 U1 O31 137.1(9) . . ?
O3 U1 O31 11.4(9) . . ?
O1 U1 O31 82.2(10) 2 2 ?
O1 U1 O31 97.0(10) . 2 ?
O2 U1 O31 137.1(9) . 2 ?
O3 U1 O31 11.4(9) . 2 ?
O31 U1 O31 15(2) . 2 ?
O1 U1 Cl2 90.4(2) 2 . ?
O1 U1 Cl2 90.4(2) . . ?
O2 U1 Cl2 69.5(6) . . ?
O3 U1 Cl2 144.1(7) . . ?
O31 U1 Cl2 151.9(8) . . ?
O31 U1 Cl2 151.9(8) 2 . ?
O1 U1 Cl3 90.1(2) 2 . ?
O1 U1 Cl3 90.1(2) . . ?
O2 U1 Cl3 147.7(6) . . ?
O3 U1 Cl3 65.9(7) . . ?
O31 U1 Cl3 74.8(7) . . ?
O31 U1 Cl3 74.8(7) 2 . ?
Cl2 U1 Cl3 78.19(10) . . ?
O1 U1 O21 97.6(14) 2 . ?
O1 U1 O21 82.7(14) . . ?
O2 U1 O21 7.5(14) . . ?
O3 U1 O21 144.9(12) . . ?
O31 U1 O21 134.4(12) . . ?
O31 U1 O21 137.2(12) 2 . ?
Cl2 U1 O21 70.5(9) . . ?
Cl3 U1 O21 147.7(10) . . ?
O1 U1 O21 82.7(14) 2 2 ?
O1 U1 O21 97.6(14) . 2 ?
O2 U1 O21 7.5(14) . 2 ?
O3 U1 O21 144.9(12) . 2 ?
O31 U1 O21 137.2(12) . 2 ?
O31 U1 O21 134.4(12) 2 2 ?
Cl2 U1 O21 70.5(9) . 2 ?
Cl3 U1 O21 147.7(10) . 2 ?
O21 U1 O21 15(3) . 2 ?
O1 U1 Cl1 89.7(2) 2 . ?
O1 U1 Cl1 89.7(2) . . ?
O2 U1 Cl1 70.6(6) . . ?
O3 U1 Cl1 75.8(7) . . ?
O31 U1 Cl1 67.2(8) . . ?
O31 U1 Cl1 67.2(8) 2 . ?
Cl2 U1 Cl1 140.13(9) . . ?
Cl3 U1 Cl1 141.68(9) . . ?
O21 U1 Cl1 70.0(9) . . ?
O21 U1 Cl1 70.0(9) 2 . ?
O21 O21 U1 82.5(14) 2 . ?
O31 O31 U1 82.6(10) 2 . ?
C1A O1A C1A 109.3(17) 2 . ?
C3A O2A C2A 115.5(11) . . ?
C5A O3A C4A 108.2(11) . . ?
C5A O3AA C4A 109.5(13) . . ?
O1A C1A C2A 105.2(10) . . ?
O2A C2A C1A 109.7(10) . . ?
O2A C3A C4A 109.6(10) . . ?
C3A C4A O3AA 129.9(14) . . ?
C3A C4A O3A 92.4(14) . . ?
O3AA C4A O3A 48.4(8) . . ?
O3A C5A O3AA 53.6(8) . . ?
O3A C5A C5A 111.1(6) . 2 ?
O3AA C5A C5A 116.3(7) . 2 ?
C1B O1B C1B 105.2(17) 2 . ?
C2B O2B C3B 112.0(17) . . ?
C4B O3B C5B 113(3) . . ?
O1B C1B C2B 103.3(12) . . ?
O2B C2B C1B 107.2(13) . . ?
O2B C3B C4B 110(2) . . ?
O3B C4B C3B 95(2) . . ?
O3B C5B C5B 117.4(15) . 2 ?
C4BB O5BB C4BB 137(3) 2 . ?

loop_
_geom_bond_atom_site_label_1
_geom_bond_atom_site_label_2
_geom_bond_distance
_geom_bond_site_symmetry_2
_geom_bond_publ_flag
U1 O1 1.743(6) 2 ?
U1 O1 1.743(6) . ?
U1 O2 2.37(3) . ?
U1 O3 2.45(5) . ?
U1 O31 2.57(5) . ?
U1 O31 2.57(5) 2 ?
U1 Cl2 2.708(3) . ?
U1 Cl3 2.709(3) . ?
U1 O21 2.71(3) . ?
U1 O21 2.71(3) 2 ?
U1 Cl1 2.736(3) . ?
O21 O21 0.71(12) 2 ?
O31 O31 0.66(9) 2 ?
O1A C1A 1.377(15) 2 ?
O1A C1A 1.377(15) . ?
O2A C3A 1.425(14) . ?
O2A C2A 1.474(15) . ?
O3A C5A 1.344(13) . ?
O3A C4A 1.570(19) . ?
O3AA C5A 1.424(17) . ?
O3AA C4A 1.47(2) . ?
C1A C2A 1.49(2) . ?
C3A C4A 1.44(2) . ?
C5A C5A 1.479(18) 2 ?
O1B C1B 1.297(16) 2 ?
O1B C1B 1.297(16) . ?
O2B C2B 1.275(18) . ?
O2B C3B 1.39(3) . ?
O3B C4B 1.31(3) . ?
O3B C5B 1.32(3) . ?
C1B C2B 1.77(2) . ?
C3B C4B 1.60(3) . ?
C5B C5B 1.67(3) 2 ?
O3BB C2BB 1.23(7) . ?
O5BB C4BB 1.42(3) 2 ?
O5BB C4BB 1.42(3) . ?

loop_
_geom_torsion_atom_site_label_1
_geom_torsion_atom_site_label_2
_geom_torsion_atom_site_label_3
_geom_torsion_atom_site_label_4
_geom_torsion
_geom_torsion_site_symmetry_1
_geom_torsion_site_symmetry_2
_geom_torsion_site_symmetry_3
_geom_torsion_site_symmetry_4
_geom_torsion_publ_flag
O1 U1 O21 O21 0.4(2) 2 . . 2 ?
O1 U1 O21 O21 179.6(2) . . . 2 ?
O2 U1 O21 O21 -7(11) . . . 2 ?
O3 U1 O21 O21 100.8(19) . . . 2 ?
O31 U1 O21 O21 108(2) . . . 2 ?
O31 U1 O21 O21 87(2) 2 . . 2 ?
Cl2 U1 O21 O21 -87.3(5) . . . 2 ?
Cl3 U1 O21 O21 -102(2) . . . 2 ?
Cl1 U1 O21 O21 87.3(5) . . . 2 ?
O1 U1 O31 O31 -0.2(2) 2 . . 2 ?
O1 U1 O31 O31 -179.8(2) . . . 2 ?
O2 U1 O31 O31 -98.0(12) . . . 2 ?
O3 U1 O31 O31 50(7) . . . 2 ?
Cl2 U1 O31 O31 104.1(17) . . . 2 ?
Cl3 U1 O31 O31 88.0(3) . . . 2 ?
O21 U1 O31 O31 -108(2) . . . 2 ?
O21 U1 O31 O31 -87(2) 2 . . 2 ?
Cl1 U1 O31 O31 -86.9(4) . . . 2 ?
C1A O1A C1A C2A 174.4(6) 2 . . . ?
C3A O2A C2A C1A 162.0(11) . . . . ?
O1A C1A C2A O2A -64.1(12) . . . . ?
C2A O2A C3A C4A -171.8(12) . . . . ?
O2A C3A C4A O3AA 37(2) . . . . ?
O2A C3A C4A O3A 70.5(12) . . . . ?
C5A O3AA C4A C3A 93.9(18) . . . . ?
C5A O3AA C4A O3A 46.0(10) . . . . ?
C5A O3A C4A C3A 165.7(11) . . . . ?
C5A O3A C4A O3AA -49.1(11) . . . . ?
C4A O3A C5A O3AA 46.5(12) . . . . ?
C4A O3A C5A C5A 154.3(8) . . . 2 ?
C4A O3AA C5A O3A -51.3(12) . . . . ?
C4A O3AA C5A C5A -149.0(9) . . . 2 ?
C1B O1B C1B C2B -175.5(9) 2 . . . ?
C3B O2B C2B C1B -161.6(18) . . . . ?
O1B C1B C2B O2B 62.2(15) . . . . ?
C2B O2B C3B C4B 167.9(18) . . . . ?
C5B O3B C4B C3B -172(2) . . . . ?
O2B C3B C4B O3B -71(3) . . . . ?
C4B O3B C5B C5B -150.6(18) . . . 2 ?
